data_7227890
loop_
_publ_author_name
'Ito, Suguru'
'Taguchi, Tomohiro'
'Yamada, Takeshi'
'Ubukata, Takashi'
'Yamaguchi, Yoshitaka'
'Asami, Masatoshi'

_publ_section_title
;
 Indolylbenzothiadiazoles with varying substituents on the indole ring: a
 systematic study on the self-recovering mechanochromic luminescence
;
_journal_issue 28
_journal_name_full 'RSC Adv.'
_journal_page_first 16953
_journal_paper_doi 10.1039/C7RA01006K
_journal_volume 7
_journal_year 2017
_chemical_formula_moiety 'C18 H15 N3 O2 S'
_chemical_formula_sum 'C18 H15 N3 O2 S'
_chemical_formula_weight 337.40
_chemical_melting_point 370.6(5)
_chemical_name_systematic ' Ethyl 2-(2,1,3-benzothiadiazol-4-yl)-3-methyl-1H-indole-1-carboxylate'
_space_group_crystal_system monoclinic
_space_group_IT_number 14
_space_group_name_Hall '-P 2ybc'
_space_group_name_H-M_alt 'P 1 21/c 1'
_symmetry_space_group_name_Hall '-P 2ybc'
_symmetry_space_group_name_H-M 'P 1 21/c 1'
_atom_sites_solution_hydrogens geom
_atom_sites_solution_primary direct
_atom_sites_solution_secondary difmap
_audit_update_record
;
2016-12-19 deposited with the CCDC.
2017-03-10 downloaded from the CCDC.
;
_cell_angle_alpha 90.0000
_cell_angle_beta 114.243(7)
_cell_angle_gamma 90.0000
_cell_formula_units_Z 4
_cell_length_a 11.028(7)
_cell_length_b 14.215(8)
_cell_length_c 11.554(7)
_cell_measurement_reflns_used 3988
_cell_measurement_temperature 223
_cell_measurement_theta_max 30.67
_cell_measurement_theta_min 2.03
_cell_volume 1651.5(17)
_computing_cell_refinement CrystalClear
_computing_data_collection 'CrystalClear (Rigaku Inc., 2007)'
_computing_data_reduction CrystalClear
_computing_molecular_graphics 'CrystalStructure 4.1'
_computing_publication_material 'CrystalStructure 4.1 (Rigaku, 2014)'
_computing_structure_refinement 'SHELXL2013 (Sheldrick, 2008)'
_computing_structure_solution 'SIR2011 (Burla, et al., 2012)'
_diffrn_ambient_temperature 223
_diffrn_detector_area_resol_mean 7.314
_diffrn_measured_fraction_theta_full 0.992
_diffrn_measured_fraction_theta_max 0.992
_diffrn_measurement_device_type 'Rigaku Mercury70'
_diffrn_measurement_method \w
_diffrn_radiation_type 'Mo K\a'
_diffrn_radiation_wavelength 0.71075
_diffrn_reflns_av_R_equivalents 0.0526
_diffrn_reflns_Laue_measured_fraction_full 0.992
_diffrn_reflns_Laue_measured_fraction_max 0.992
_diffrn_reflns_limit_h_max 14
_diffrn_reflns_limit_h_min -13
_diffrn_reflns_limit_k_max 18
_diffrn_reflns_limit_k_min -12
_diffrn_reflns_limit_l_max 14
_diffrn_reflns_limit_l_min -12
_diffrn_reflns_number 12326
_diffrn_reflns_point_group_measured_fraction_full 0.992
_diffrn_reflns_point_group_measured_fraction_max 0.992
_diffrn_reflns_theta_full 25.242
_diffrn_reflns_theta_max 27.498
_diffrn_reflns_theta_min 3.458
_diffrn_standards_number 0
_exptl_absorpt_coefficient_mu 0.211
_exptl_absorpt_correction_T_max 0.959
_exptl_absorpt_correction_T_min 0.926
_exptl_absorpt_correction_type numerical
_exptl_absorpt_process_details 'NUMABS (Rigaku, 1999)'
_exptl_crystal_colour yellow
_exptl_crystal_density_diffrn 1.357
_exptl_crystal_density_method 'not measured'
_exptl_crystal_description prism
_exptl_crystal_F_000 704.00
_exptl_crystal_preparation ', Luminescent'
_exptl_crystal_recrystallization_method 'Re-crystallisation from solvent: hexane/chloroform'
_exptl_crystal_size_max 0.400
_exptl_crystal_size_mid 0.300
_exptl_crystal_size_min 0.200
_refine_diff_density_max 0.37
_refine_diff_density_min -0.41
_refine_ls_extinction_method none
_refine_ls_goodness_of_fit_ref 1.099
_refine_ls_hydrogen_treatment constr
_refine_ls_number_parameters 217
_refine_ls_number_reflns 3762
_refine_ls_number_restraints 0
_refine_ls_R_factor_all 0.0910
_refine_ls_R_factor_gt 0.0724
_refine_ls_shift/su_max 0.000
_refine_ls_structure_factor_coef Fsqd
_refine_ls_weighting_details 'w = 1/[\s^2^(Fo^2^)+(0.1098P)^2^+0.2681P] where P=(Fo^2^+2Fc^2^)/3'
_refine_ls_weighting_scheme calc
_refine_ls_wR_factor_gt 0.1900
_refine_ls_wR_factor_ref 0.2121
_reflns_number_gt 2834
_reflns_number_total 3762
_reflns_threshold_expression F^2^>2.0\s(F^2^)
_cod_data_source_file c7ra01006k2.cif
_cod_data_source_block ymd302
_cod_depositor_comments
;
The following automatic conversions were performed:

'_chemical_melting_point' value '370.15-371.15' was changed to
'370.6(5)' - the average value was taken and precision was estimated.

Automatic conversion script
Id: cif_fix_values 4973 2017-02-22 13:04:09Z antanas 
;
_cod_original_cell_volume 1651.5(16)
_cod_database_code 7227890
_shelxl_res_file
;
TITL ymd302_a
CELL  0.71075 11.02760 14.21490 11.55440 90.00000 114.24270 90.00000
ZERR  4 0.00650 0.00750 0.00670 0.00000 0.00680 0.00000
LATT 1
SYMM    -X, .50+Y, .50-Z
SFAC C H N O S
UNIT 72 60 12 8 4
SHEL 6.790236 0.769625
L.S. 10
FMAP 2
PLAN -35
WPDB -2
HTAB
BOND $H
CONF
LIST 4
TEMP -49.8
ACTA
SIZE 0.400 0.300 0.200
WGHT    0.109800    0.268100
FVAR       0.71698
S1    5    0.136628    0.031195    0.677456    11.00000    0.04690    0.08382 =
         0.05549    0.00205    0.00760    0.02046
O1    4   -0.254320    0.012500    0.643914    11.00000    0.05077    0.04502 =
         0.04867    0.00624    0.01185    0.00004
O21   4   -0.363217   -0.058437    0.457154    11.00000    0.11630    0.04787 =
         0.06035   -0.00393    0.01167   -0.02492
N1    3   -0.319510    0.097881    0.464054    11.00000    0.03942    0.04017 =
         0.04196    0.00098    0.00498   -0.00129
N2    3   -0.012104    0.071869    0.601744    11.00000    0.04084    0.05652 =
         0.04094    0.00003    0.00829    0.00802
N3    3    0.183955    0.090146    0.807947    11.00000    0.04629    0.08489 =
         0.05086    0.00355    0.00394    0.00690
C1    1   -0.406290    0.119641    0.337951    11.00000    0.03324    0.05261 =
         0.04547    0.00421    0.00280    0.00045
C2    1   -0.475311    0.060402    0.234879    11.00000    0.05514    0.06127 =
         0.05332   -0.00031    0.00384   -0.01018
AFIX  43
H2    2   -0.472659   -0.005413    0.243475    11.00000   -1.20000
AFIX   0
C3    1   -0.547648    0.103835    0.119671    11.00000    0.05004    0.08982 =
         0.04918    0.00082   -0.00371   -0.00537
AFIX  43
H3    2   -0.595818    0.066368    0.048482    11.00000   -1.20000
AFIX   0
C4    1   -0.551285    0.200764    0.105986    11.00000    0.04693    0.09562 =
         0.05301    0.01886   -0.00308    0.00496
AFIX  43
H4    2   -0.600994    0.227521    0.025978    11.00000   -1.20000
AFIX   0
C5    1   -0.483374    0.258324    0.207531    11.00000    0.04389    0.06518 =
         0.06836    0.02034    0.00731    0.01213
AFIX  43
H5    2   -0.486889    0.324058    0.197835    11.00000   -1.20000
AFIX   0
C6    1   -0.408707    0.217265    0.325920    11.00000    0.03311    0.05251 =
         0.05651    0.00717    0.00802    0.00610
C7    1   -0.317896    0.256717    0.444445    11.00000    0.04054    0.04336 =
         0.05816    0.00277    0.01183    0.00654
C8    1   -0.263090    0.184309    0.526410    11.00000    0.03617    0.03944 =
         0.04752    0.00007    0.01062    0.00084
C9    1   -0.150159    0.189319    0.650671    11.00000    0.04044    0.04193 =
         0.04360   -0.00193    0.01267   -0.00561
C10   1   -0.147552    0.252650    0.740984    11.00000    0.05610    0.05166 =
         0.05510   -0.01046    0.02169   -0.00621
AFIX  43
H10   2   -0.222829    0.290252    0.725161    11.00000   -1.20000
AFIX   0
C11   1   -0.033445    0.263318    0.858944    11.00000    0.07196    0.06782 =
         0.04969   -0.01931    0.02413   -0.01841
AFIX  43
H11   2   -0.036315    0.307856    0.917903    11.00000   -1.20000
AFIX   0
C12   1    0.077911    0.211653    0.888270    11.00000    0.05838    0.07824 =
         0.03986   -0.00771    0.01041   -0.01698
AFIX  43
H12   2    0.150960    0.218727    0.966912    11.00000   -1.20000
AFIX   0
C13   1    0.081464    0.146441    0.797031    11.00000    0.04565    0.05904 =
         0.03943    0.00267    0.00804   -0.00737
C14   1   -0.031620    0.135268    0.678675    11.00000    0.04069    0.04343 =
         0.03718    0.00137    0.01054   -0.00232
C15   1   -0.285435    0.358870    0.464872    11.00000    0.07272    0.04543 =
         0.08097    0.00571    0.01516    0.00636
AFIX  33
H15A  2   -0.340842    0.393712    0.389443    11.00000   -1.20000
H15B  2   -0.301779    0.380929    0.536626    11.00000   -1.20000
H15C  2   -0.192564    0.368427    0.481835    11.00000   -1.20000
AFIX   0
C16   1   -0.316363    0.010178    0.517954    11.00000    0.04634    0.04533 =
         0.05084   -0.00130    0.01223   -0.00669
C17   1   -0.223808   -0.078948    0.705377    11.00000    0.06911    0.05381 =
         0.07152    0.01940    0.02555    0.00595
AFIX  23
H17A  2   -0.196981   -0.122666    0.654604    11.00000   -1.20000
H17B  2   -0.302706   -0.104630    0.712947    11.00000   -1.20000
AFIX   0
C18   1   -0.115309   -0.067909    0.831945    11.00000    0.09158    0.08662 =
         0.07078    0.03146    0.01154    0.00992
AFIX  33
H18A  2   -0.094081   -0.128599    0.873904    11.00000   -1.20000
H18B  2   -0.037405   -0.042909    0.823673    11.00000   -1.20000
H18C  2   -0.142798   -0.024930    0.881832    11.00000   -1.20000
AFIX   0
HKLF 4
 
REM  ymd302_a
REM R1 =  0.0724 for    2834 Fo > 4sig(Fo)  and  0.0910 for all    3762 data
REM    217 parameters refined using      0 restraints
 
END  
     
WGHT      0.1098      0.2681 

REM Instructions for potential hydrogen bonds
HTAB C2 O21

REM Highest difference peak  0.374,  deepest hole -0.410,  1-sigma level  0.075
Q1    1  -0.0803 -0.0076  0.8618  11.00000  0.05    0.32
Q2    1  -0.3595  0.4052  0.4701  11.00000  0.05    0.32
Q3    1  -0.1977  0.3687  0.5492  11.00000  0.05    0.30
Q4    1  -0.1203  0.2543  0.5591  11.00000  0.05    0.23
Q5    1  -0.4446 -0.0001  0.3758  11.00000  0.05    0.22
Q6    1   0.0342  0.0053  0.5668  11.00000  0.05    0.21
Q7    1   0.1790 -0.0378  0.7807  11.00000  0.05    0.21
Q8    1  -0.3526  0.2921  0.2352  11.00000  0.05    0.21
Q9    1  -0.4038  0.3297  0.1784  11.00000  0.05    0.20
Q10   1  -0.6868  0.0197 -0.0017  11.00000  0.05    0.20
Q11   1   0.1148 -0.0735  0.6643  11.00000  0.05    0.20
Q12   1  -0.0335  0.0912  0.8602  11.00000  0.05    0.19
Q13   1  -0.6059 -0.0262  0.0538  11.00000  0.05    0.19
Q14   1  -0.2510  0.3754  0.3748  11.00000  0.05    0.19
Q15   1   0.1621  0.2750  0.9713  11.00000  0.05    0.19
Q16   1  -0.1736  0.1875  0.4744  11.00000  0.05    0.19
Q17   1  -0.3960  0.2211  0.1565  11.00000  0.05    0.19
Q18   1  -0.3211  0.1705  0.2362  11.00000  0.05    0.18
Q19   1  -0.6238  0.0288  0.0610  11.00000  0.05    0.18
Q20   1  -0.0408  0.2551  0.6572  11.00000  0.05    0.18
Q21   1   0.2342  0.0287  0.8029  11.00000  0.05    0.17
Q22   1  -0.5152 -0.0065  0.2762  11.00000  0.05    0.17
Q23   1   0.1869  0.0879  0.6739  11.00000  0.05    0.17
Q24   1   0.0259 -0.1085  0.6330  11.00000  0.05    0.17
Q25   1  -0.2593 -0.0452  0.7343  11.00000  0.05    0.16
Q26   1  -0.2231  0.0786  0.7437  11.00000  0.05    0.16
Q27   1  -0.6820  0.1058  0.0379  11.00000  0.05    0.16
Q28   1  -0.5948  0.2051  0.3140  11.00000  0.05    0.16
Q29   1  -0.4620  0.0832  0.3274  11.00000  0.05    0.16
Q30   1   0.2711  0.0854  0.7494  11.00000  0.05    0.16
Q31   1   0.0320 -0.0321  0.6397  11.00000  0.05    0.16
Q32   1   0.3040  0.1400  0.7910  11.00000  0.05    0.15
Q33   1  -0.0440  0.3128  0.6041  11.00000  0.05    0.15
Q34   1  -0.5290  0.1090  0.3229  11.00000  0.05    0.15
Q35   1  -0.5290  0.1549  0.1185  11.00000  0.05    0.15
;

loop_
_symmetry_equiv_pos_site_id
_space_group_symop_operation_xyz
1 +X,+Y,+Z
2 -X,1/2+Y,1/2-Z
3 -X,-Y,-Z
4 +X,1/2-Y,1/2+Z

loop_
_atom_site_label
_atom_site_type_symbol
_atom_site_fract_x
_atom_site_fract_y
_atom_site_fract_z
_atom_site_U_iso_or_equiv
_atom_site_adp_type
_atom_site_occupancy
_atom_site_site_symmetry_multiplicity
_atom_site_calc_flag
_atom_site_refinement_flags
S1 S 1.13663(7) 0.03120(6) 0.67746(6) 0.0665(3) Uani 1 4 d .
O1 O 0.74568(17) 0.01250(12) 0.64391(15) 0.0510(4) Uani 1 4 d .
O21 O 0.6368(3) -0.05844(14) 0.45715(19) 0.0829(8) Uani 1 4 d .
N1 N 0.68049(19) 0.09788(14) 0.46405(17) 0.0444(5) Uani 1 4 d .
N2 N 0.9879(2) 0.07187(15) 0.60174(17) 0.0489(5) Uani 1 4 d .
N3 N 1.1840(2) 0.0901(2) 0.8079(2) 0.0659(7) Uani 1 4 d .
C1 C 0.5937(2) 0.11964(19) 0.3379(2) 0.0482(6) Uani 1 4 d .
C2 C 0.5247(3) 0.0604(2) 0.2349(3) 0.0626(8) Uani 1 4 d .
C3 C 0.4524(3) 0.1038(3) 0.1197(3) 0.0709(9) Uani 1 4 d .
C4 C 0.4487(3) 0.2008(3) 0.1060(3) 0.0730(9) Uani 1 4 d .
C5 C 0.5166(3) 0.2583(2) 0.2075(3) 0.0643(8) Uani 1 4 d .
C6 C 0.5913(2) 0.21727(19) 0.3259(2) 0.0508(6) Uani 1 4 d .
C7 C 0.6821(3) 0.25672(18) 0.4444(2) 0.0501(6) Uani 1 4 d .
C8 C 0.7369(2) 0.18431(16) 0.5264(2) 0.0432(5) Uani 1 4 d .
C9 C 0.8498(2) 0.18932(17) 0.6507(2) 0.0435(5) Uani 1 4 d .
C10 C 0.8525(3) 0.25265(19) 0.7410(2) 0.0547(6) Uani 1 4 d .
C11 C 0.9666(3) 0.2633(2) 0.8589(3) 0.0634(8) Uani 1 4 d .
C12 C 1.0779(3) 0.2117(2) 0.8883(2) 0.0620(8) Uani 1 4 d .
C13 C 1.0815(3) 0.14644(19) 0.7970(2) 0.0511(6) Uani 1 4 d .
C14 C 0.9684(2) 0.13527(16) 0.67867(19) 0.0422(5) Uani 1 4 d .
C15 C 0.7146(4) 0.3589(2) 0.4649(3) 0.0718(9) Uani 1 4 d .
C16 C 0.6836(3) 0.01018(18) 0.5180(2) 0.0500(6) Uani 1 4 d .
C17 C 0.7762(3) -0.0790(2) 0.7054(3) 0.0659(8) Uani 1 4 d .
C18 C 0.8847(4) -0.0679(3) 0.8319(3) 0.0902(12) Uani 1 4 d .
H2 H 0.52734 -0.00541 0.24347 0.0752 Uiso 1 4 calc R
H3 H 0.40418 0.06637 0.04848 0.0851 Uiso 1 4 calc R
H4 H 0.39901 0.22752 0.02598 0.0875 Uiso 1 4 calc R
H5 H 0.51311 0.32406 0.19783 0.0772 Uiso 1 4 calc R
H10 H 0.77717 0.29025 0.72516 0.0656 Uiso 1 4 calc R
H11 H 0.96369 0.30786 0.9179 0.0761 Uiso 1 4 calc R
H12 H 1.15096 0.21873 0.96691 0.0744 Uiso 1 4 calc R
H15A H 0.65916 0.39371 0.38944 0.0861 Uiso 1 4 calc R
H15B H 0.69822 0.38093 0.53663 0.0861 Uiso 1 4 calc R
H15C H 0.80744 0.36843 0.48183 0.0861 Uiso 1 4 calc R
H17A H 0.80302 -0.12267 0.6546 0.0791 Uiso 1 4 calc R
H17B H 0.69729 -0.10463 0.71295 0.0791 Uiso 1 4 calc R
H18A H 0.90592 -0.1286 0.8739 0.1082 Uiso 1 4 calc R
H18B H 0.9626 -0.04291 0.82367 0.1082 Uiso 1 4 calc R
H18C H 0.8572 -0.02493 0.88183 0.1082 Uiso 1 4 calc R

loop_
_atom_site_aniso_label
_atom_site_aniso_U_11
_atom_site_aniso_U_22
_atom_site_aniso_U_33
_atom_site_aniso_U_12
_atom_site_aniso_U_13
_atom_site_aniso_U_23
S1 0.0469(4) 0.0838(6) 0.0555(4) 0.0205(3) 0.0076(3) 0.0021(3)
O1 0.0508(10) 0.0450(10) 0.0487(9) 0.0000(8) 0.0118(7) 0.0062(7)
O21 0.116(2) 0.0479(12) 0.0604(12) -0.0249(12) 0.0117(12) -0.0039(9)
N1 0.0394(10) 0.0402(11) 0.0420(10) -0.0013(8) 0.0050(8) 0.0010(7)
N2 0.0408(11) 0.0565(13) 0.0409(10) 0.0080(9) 0.0083(8) 0.0000(8)
N3 0.0463(13) 0.0849(18) 0.0509(12) 0.0069(12) 0.0039(10) 0.0036(11)
C1 0.0332(11) 0.0526(14) 0.0455(12) 0.0004(10) 0.0028(9) 0.0042(10)
C2 0.0551(17) 0.0613(18) 0.0533(14) -0.0102(13) 0.0038(12) -0.0003(12)
C3 0.0500(16) 0.090(2) 0.0492(14) -0.0054(15) -0.0037(11) 0.0008(14)
C4 0.0469(15) 0.096(2) 0.0530(15) 0.0050(15) -0.0031(11) 0.0189(15)
C5 0.0439(15) 0.0652(18) 0.0684(17) 0.0121(13) 0.0073(12) 0.0203(13)
C6 0.0331(11) 0.0525(14) 0.0565(14) 0.0061(10) 0.0080(10) 0.0072(11)
C7 0.0405(13) 0.0434(13) 0.0582(14) 0.0065(10) 0.0118(10) 0.0028(10)
C8 0.0362(11) 0.0394(12) 0.0475(12) 0.0008(9) 0.0106(9) 0.0001(9)
C9 0.0404(12) 0.0419(12) 0.0436(11) -0.0056(9) 0.0127(9) -0.0019(9)
C10 0.0561(16) 0.0517(15) 0.0551(14) -0.0062(12) 0.0217(12) -0.0105(11)
C11 0.072(2) 0.0678(19) 0.0497(14) -0.0184(15) 0.0241(13) -0.0193(12)
C12 0.0584(17) 0.078(2) 0.0399(12) -0.0170(15) 0.0104(11) -0.0077(12)
C13 0.0457(13) 0.0590(15) 0.0394(11) -0.0074(11) 0.0080(9) 0.0027(10)
C14 0.0407(12) 0.0434(12) 0.0372(10) -0.0023(9) 0.0105(9) 0.0014(8)
C15 0.073(2) 0.0454(16) 0.0810(19) 0.0064(14) 0.0152(15) 0.0057(14)
C16 0.0463(14) 0.0453(13) 0.0508(13) -0.0067(11) 0.0122(10) -0.0013(10)
C17 0.0691(19) 0.0538(16) 0.0715(18) 0.0060(14) 0.0256(14) 0.0194(13)
C18 0.092(3) 0.087(3) 0.071(2) 0.010(2) 0.0115(18) 0.0315(18)

loop_
_atom_type_symbol
_atom_type_description
_atom_type_scat_dispersion_real
_atom_type_scat_dispersion_imag
_atom_type_scat_source
C C 0.0033 0.0016
;
International Tables for Crystallography
(Vol. C, Tables 4.2.6.8 and 6.1.1.4)
;
H H 0.0000 0.0000
;
International Tables for Crystallography
(Vol. C, Table 6.1.1.4)
;
N N 0.0061 0.0033
;
International Tables for Crystallography
(Vol. C, Tables 4.2.6.8 and 6.1.1.4)
;
O O 0.0106 0.0060
;
International Tables for Crystallography
(Vol. C, Tables 4.2.6.8 and 6.1.1.4)
;
S S 0.1246 0.1234
;
International Tables for Crystallography
(Vol. C, Tables 4.2.6.8 and 6.1.1.4)
;

loop_
_geom_angle_atom_site_label_1
_geom_angle_atom_site_label_2
_geom_angle_atom_site_label_3
_geom_angle
_geom_angle_publ_flag
N2 S1 N3 100.78(13) yes
C16 O1 C17 115.1(2) yes
C1 N1 C8 107.59(19) yes
C1 N1 C16 122.82(19) yes
C8 N1 C16 128.30(18) yes
S1 N2 C14 106.53(14) yes
S1 N3 C13 106.49(15) yes
N1 C1 C2 130.4(2) yes
N1 C1 C6 107.36(19) yes
C2 C1 C6 122.2(2) yes
C1 C2 C3 116.5(3) yes
C2 C3 C4 122.1(3) yes
C3 C4 C5 121.0(3) yes
C4 C5 C6 118.8(3) yes
C1 C6 C5 119.4(2) yes
C1 C6 C7 108.4(2) yes
C5 C6 C7 131.9(3) yes
C6 C7 C8 107.7(2) yes
C6 C7 C15 124.0(2) yes
C8 C7 C15 128.1(2) yes
N1 C8 C7 108.78(18) yes
N1 C8 C9 123.62(19) yes
C7 C8 C9 126.9(2) yes
C8 C9 C10 121.5(2) yes
C8 C9 C14 121.6(2) yes
C10 C9 C14 116.63(19) yes
C9 C10 C11 122.0(3) yes
C10 C11 C12 122.3(3) yes
C11 C12 C13 118.0(2) yes
N3 C13 C12 126.7(2) yes
N3 C13 C14 113.1(2) yes
C12 C13 C14 120.3(2) yes
N2 C14 C9 126.08(18) yes
N2 C14 C13 113.1(2) yes
C9 C14 C13 120.8(2) yes
O1 C16 O21 124.8(2) yes
O1 C16 N1 112.1(2) yes
O21 C16 N1 123.2(2) yes
O1 C17 C18 108.8(3) yes
C1 C2 H2 121.739 no
C3 C2 H2 121.734 no
C2 C3 H3 118.947 no
C4 C3 H3 118.956 no
C3 C4 H4 119.502 no
C5 C4 H4 119.499 no
C4 C5 H5 120.608 no
C6 C5 H5 120.606 no
C9 C10 H10 119.014 no
C11 C10 H10 119.010 no
C10 C11 H11 118.863 no
C12 C11 H11 118.851 no
C11 C12 H12 120.988 no
C13 C12 H12 120.993 no
C7 C15 H15A 109.466 no
C7 C15 H15B 109.469 no
C7 C15 H15C 109.477 no
H15A C15 H15B 109.471 no
H15A C15 H15C 109.470 no
H15B C15 H15C 109.474 no
O1 C17 H17A 109.932 no
O1 C17 H17B 109.937 no
C18 C17 H17A 109.937 no
C18 C17 H17B 109.941 no
H17A C17 H17B 108.334 no
C17 C18 H18A 109.471 no
C17 C18 H18B 109.476 no
C17 C18 H18C 109.470 no
H18A C18 H18B 109.469 no
H18A C18 H18C 109.471 no
H18B C18 H18C 109.472 no

loop_
_geom_bond_atom_site_label_1
_geom_bond_atom_site_label_2
_geom_bond_distance
_geom_bond_publ_flag
S1 N2 1.616(2) yes
S1 N3 1.613(3) yes
O1 C16 1.330(3) yes
O1 C17 1.453(3) yes
O21 C16 1.189(3) yes
N1 C1 1.410(3) yes
N1 C8 1.431(3) yes
N1 C16 1.388(3) yes
N2 C14 1.344(3) yes
N3 C13 1.348(4) yes
C1 C2 1.401(4) yes
C1 C6 1.394(4) yes
C2 C3 1.385(4) yes
C3 C4 1.385(5) yes
C4 C5 1.373(4) yes
C5 C6 1.402(4) yes
C6 C7 1.438(3) yes
C7 C8 1.361(3) yes
C7 C15 1.491(4) yes
C8 C9 1.466(3) yes
C9 C10 1.369(4) yes
C9 C14 1.434(4) yes
C10 C11 1.434(3) yes
C11 C12 1.349(5) yes
C12 C13 1.416(4) yes
C13 C14 1.432(3) yes
C17 C18 1.469(4) yes
C2 H2 0.940 no
C3 H3 0.940 no
C4 H4 0.940 no
C5 H5 0.940 no
C10 H10 0.940 no
C11 H11 0.940 no
C12 H12 0.940 no
C15 H15A 0.970 no
C15 H15B 0.970 no
C15 H15C 0.970 no
C17 H17A 0.980 no
C17 H17B 0.980 no
C18 H18A 0.970 no
C18 H18B 0.970 no
C18 H18C 0.970 no

loop_
_geom_contact_atom_site_label_1
_geom_contact_atom_site_label_2
_geom_contact_distance
_geom_contact_publ_flag
_geom_contact_site_symmetry_2
O1 N2 3.025(4) no .
O1 C1 3.572(3) no .
O1 C8 2.777(3) no .
O1 C9 2.751(3) no .
O1 C14 2.903(3) no .
O21 C1 2.827(4) no .
O21 C2 2.893(4) no .
O21 C17 2.656(4) no .
N1 N2 3.119(3) no .
N1 C5 3.585(4) no .
N1 C14 3.170(3) no .
N1 C17 3.576(4) no .
N2 C8 2.999(3) no .
N2 C16 3.209(4) no .
C1 C4 2.748(4) no .
C2 C5 2.828(5) no .
C2 C16 3.094(4) no .
C3 C6 2.762(4) no .
C5 C15 3.212(4) no .
C6 C16 3.574(4) no .
C7 C10 3.160(4) no .
C9 C12 2.880(3) no .
C9 C15 3.164(4) no .
C9 C16 3.144(4) no .
C10 C13 2.781(4) no .
C10 C15 3.284(4) no .
C11 C14 2.772(4) no .
C14 C16 3.418(4) no .
C16 C18 3.564(4) no .
S1 O21 3.465(4) no 3_756
S1 N1 3.580(3) no 3_756
S1 N2 3.287(3) no 3_756
O21 S1 3.465(4) no 3_756
O21 C4 3.546(4) no 2_645
O21 C5 3.259(4) no 2_645
N1 S1 3.580(3) no 3_756
N2 S1 3.287(3) no 3_756
N2 N2 3.208(3) no 3_756
N2 C11 3.588(4) no 4_554
C4 O21 3.546(4) no 2_655
C5 O21 3.259(4) no 2_655
C5 C10 3.565(5) no 4_554
C6 C10 3.429(5) no 4_554
C7 C10 3.564(5) no 4_554
C10 C5 3.565(5) no 4_555
C10 C6 3.429(5) no 4_555
C10 C7 3.564(5) no 4_555
C11 N2 3.588(4) no 4_555
S1 H18B 3.2108 no .
O1 H18A 3.2173 no .
O1 H18B 2.5645 no .
O1 H18C 2.5644 no .
O21 H2 2.3819 no .
O21 H17A 2.4423 no .
O21 H17B 2.8271 no .
N1 H2 2.8229 no .
N2 H18B 3.1469 no .
N3 H12 2.7194 no .
N3 H18B 3.1516 no .
C1 H3 3.2230 no .
C1 H5 3.2670 no .
C2 H4 3.2624 no .
C3 H5 3.2507 no .
C4 H2 3.2761 no .
C5 H3 3.2386 no .
C5 H15A 2.8070 no .
C6 H2 3.2974 no .
C6 H4 3.2393 no .
C6 H15A 2.6340 no .
C6 H15B 3.2206 no .
C6 H15C 3.1651 no .
C7 H5 2.8544 no .
C7 H10 3.0091 no .
C8 H10 2.6270 no .
C8 H15A 3.3145 no .
C8 H15B 2.8371 no .
C8 H15C 2.8371 no .
C9 H11 3.2811 no .
C9 H15B 3.1845 no .
C9 H15C 3.1237 no .
C10 H12 3.2904 no .
C10 H15B 2.9146 no .
C10 H15C 3.2712 no .
C12 H10 3.2659 no .
C13 H11 3.2236 no .
C13 H18B 3.0641 no .
C14 H10 3.2432 no .
C14 H12 3.3236 no .
C14 H18B 3.0519 no .
C15 H5 3.0119 no .
C15 H10 2.9611 no .
C16 H2 2.9307 no .
C16 H17A 2.4669 no .
C16 H17B 2.7357 no .
H2 H3 2.3343 no .
H3 H4 2.3035 no .
H4 H5 2.3146 no .
H5 H15A 2.3553 no .
H5 H15C 3.5992 no .
H10 H11 2.3433 no .
H10 H15B 2.3680 no .
H10 H15C 3.1657 no .
H11 H12 2.2870 no .
H17A H18A 2.3139 no .
H17A H18B 2.3185 no .
H17A H18C 2.8093 no .
H17B H18A 2.3139 no .
H17B H18B 2.8094 no .
H17B H18C 2.3184 no .
S1 H2 3.4526 no 3_756
S1 H11 3.3935 no 2_746
O1 H15A 3.5998 no 4_555
O21 H4 3.0845 no 2_645
O21 H5 2.5095 no 2_645
N2 H11 2.6534 no 4_554
N3 H3 2.8624 no 1_656
N3 H4 3.2981 no 1_656
N3 H15B 3.4412 no 2_746
C1 H10 3.0980 no 4_554
C1 H17B 3.0231 no 3_656
C2 H5 3.5115 no 2_645
C2 H10 3.5396 no 4_554
C2 H15A 3.0654 no 2_645
C2 H17B 2.8218 no 3_656
C3 H12 3.4658 no 1_454
C3 H15A 3.2154 no 2_645
C3 H15B 3.2335 no 4_554
C3 H17B 3.0140 no 3_656
C3 H18C 3.5864 no 3_656
C4 H10 3.3069 no 4_554
C4 H12 3.0160 no 1_454
C4 H15B 3.3722 no 4_554
C4 H17B 3.4063 no 3_656
C5 H2 3.4729 no 2_655
C5 H10 2.8797 no 4_554
C6 H10 2.7438 no 4_554
C6 H17B 3.4233 no 3_656
C7 H10 3.1852 no 4_554
C7 H11 3.3707 no 4_554
C8 H11 3.2270 no 4_554
C9 H11 3.4036 no 4_554
C10 H15C 3.4767 no 4_555
C11 H15C 3.2632 no 4_555
C11 H17A 3.0716 no 2_756
C11 H18A 3.4072 no 3_757
C12 H4 3.2395 no 1_656
C12 H17A 2.8373 no 2_756
C12 H18A 2.9282 no 3_757
C13 H17A 3.4817 no 2_756
C14 H11 3.0995 no 4_554
C15 H2 3.3704 no 2_655
C15 H3 3.2051 no 2_655
C15 H18C 3.1947 no 4_554
C18 H12 3.3020 no 3_757
C18 H15C 3.3130 no 2_746
H2 S1 3.4526 no 3_756
H2 C5 3.4729 no 2_645
H2 C15 3.3704 no 2_645
H2 H5 2.6045 no 2_645
H2 H15A 2.4598 no 2_645
H2 H15B 3.5582 no 2_645
H2 H17B 3.1402 no 3_656
H3 N3 2.8624 no 1_454
H3 C15 3.2051 no 2_645
H3 H3 3.3505 no 3_655
H3 H12 3.3489 no 1_454
H3 H15A 2.7272 no 2_645
H3 H15B 2.8773 no 2_645
H3 H15B 3.3851 no 4_554
H3 H15C 3.5797 no 2_645
H3 H17B 3.4175 no 3_656
H3 H18C 3.3481 no 3_656
H4 O21 3.0845 no 2_655
H4 N3 3.2981 no 1_454
H4 C12 3.2395 no 1_454
H4 H12 2.5359 no 1_454
H4 H15B 3.5980 no 4_554
H4 H17A 3.1677 no 2_655
H4 H17B 3.4691 no 2_655
H5 O21 2.5095 no 2_655
H5 C2 3.5115 no 2_655
H5 H2 2.6045 no 2_655
H5 H10 3.2349 no 4_554
H10 C1 3.0980 no 4_555
H10 C2 3.5396 no 4_555
H10 C4 3.3069 no 4_555
H10 C5 2.8797 no 4_555
H10 C6 2.7438 no 4_555
H10 C7 3.1852 no 4_555
H10 H5 3.2349 no 4_555
H11 S1 3.3935 no 2_756
H11 N2 2.6534 no 4_555
H11 C7 3.3707 no 4_555
H11 C8 3.2270 no 4_555
H11 C9 3.4036 no 4_555
H11 C14 3.0995 no 4_555
H11 H15C 3.2923 no 4_555
H11 H17A 3.1726 no 2_756
H11 H18A 3.3922 no 3_757
H12 C3 3.4658 no 1_656
H12 C4 3.0160 no 1_656
H12 C18 3.3020 no 3_757
H12 H3 3.3489 no 1_656
H12 H4 2.5359 no 1_656
H12 H17A 2.8101 no 2_756
H12 H18A 2.5230 no 3_757
H12 H18C 3.2834 no 3_757
H15A O1 3.5998 no 4_554
H15A C2 3.0654 no 2_655
H15A C3 3.2154 no 2_655
H15A H2 2.4598 no 2_655
H15A H3 2.7272 no 2_655
H15A H18C 2.9007 no 4_554
H15B N3 3.4412 no 2_756
H15B C3 3.2335 no 4_555
H15B C4 3.3722 no 4_555
H15B H2 3.5582 no 2_655
H15B H3 2.8773 no 2_655
H15B H3 3.3851 no 4_555
H15B H4 3.5980 no 4_555
H15B H18B 3.5791 no 2_756
H15C C10 3.4767 no 4_554
H15C C11 3.2632 no 4_554
H15C C18 3.3130 no 2_756
H15C H3 3.5797 no 2_655
H15C H11 3.2923 no 4_554
H15C H18A 2.9060 no 2_756
H15C H18B 2.8965 no 2_756
H15C H18C 2.6657 no 4_554
H17A C11 3.0716 no 2_746
H17A C12 2.8373 no 2_746
H17A C13 3.4817 no 2_746
H17A H4 3.1677 no 2_645
H17A H11 3.1726 no 2_746
H17A H12 2.8101 no 2_746
H17B C1 3.0231 no 3_656
H17B C2 2.8218 no 3_656
H17B C3 3.0140 no 3_656
H17B C4 3.4063 no 3_656
H17B C6 3.4233 no 3_656
H17B H2 3.1402 no 3_656
H17B H3 3.4175 no 3_656
H17B H4 3.4691 no 2_645
H18A C11 3.4072 no 3_757
H18A C12 2.9282 no 3_757
H18A H11 3.3922 no 3_757
H18A H12 2.5230 no 3_757
H18A H15C 2.9060 no 2_746
H18B H15B 3.5791 no 2_746
H18B H15C 2.8965 no 2_746
H18B H18C 3.3022 no 3_757
H18C C3 3.5864 no 3_656
H18C C15 3.1947 no 4_555
H18C H3 3.3481 no 3_656
H18C H12 3.2834 no 3_757
H18C H15A 2.9007 no 4_555
H18C H15C 2.6657 no 4_555
H18C H18B 3.3022 no 3_757
H18C H18C 3.2888 no 3_757

loop_
_geom_torsion_atom_site_label_1
_geom_torsion_atom_site_label_2
_geom_torsion_atom_site_label_3
_geom_torsion_atom_site_label_4
_geom_torsion
_geom_torsion_publ_flag
N2 S1 N3 C13 -0.2(2) no
N3 S1 N2 C14 -0.29(18) no
C16 O1 C17 C18 158.6(2) no
C17 O1 C16 O21 11.1(4) no
C17 O1 C16 N1 -168.3(2) no
C1 N1 C8 C7 3.0(3) no
C1 N1 C8 C9 -168.2(2) no
C8 N1 C1 C2 172.9(2) no
C8 N1 C1 C6 -3.4(3) no
C1 N1 C16 O1 -163.6(2) no
C1 N1 C16 O21 17.0(4) no
C16 N1 C1 C2 -19.1(4) no
C16 N1 C1 C6 164.6(2) no
C8 N1 C16 O1 1.8(4) no
C8 N1 C16 O21 -177.7(2) no
C16 N1 C8 C7 -164.1(2) no
C16 N1 C8 C9 24.7(4) no
S1 N2 C14 C9 179.99(18) no
S1 N2 C14 C13 0.7(2) no
S1 N3 C13 C12 -179.4(2) no
S1 N3 C13 C14 0.6(3) no
N1 C1 C2 C3 -176.3(3) no
N1 C1 C6 C5 177.2(2) no
N1 C1 C6 C7 2.5(3) no
C2 C1 C6 C5 0.6(4) no
C2 C1 C6 C7 -174.1(3) no
C6 C1 C2 C3 -0.5(4) no
C1 C2 C3 C4 0.5(5) no
C2 C3 C4 C5 -0.5(5) no
C3 C4 C5 C6 0.6(5) no
C4 C5 C6 C1 -0.6(5) no
C4 C5 C6 C7 172.7(3) no
C1 C6 C7 C8 -0.6(3) no
C1 C6 C7 C15 174.9(2) no
C5 C6 C7 C8 -174.5(3) no
C5 C6 C7 C15 1.1(5) no
C6 C7 C8 N1 -1.5(3) no
C6 C7 C8 C9 169.4(2) no
C15 C7 C8 N1 -176.8(3) no
C15 C7 C8 C9 -5.9(5) no
N1 C8 C9 C10 -138.0(2) no
N1 C8 C9 C14 48.6(4) no
C7 C8 C9 C10 52.4(4) no
C7 C8 C9 C14 -121.0(3) no
C8 C9 C10 C11 -175.0(2) no
C8 C9 C14 N2 -4.1(4) no
C8 C9 C14 C13 175.2(2) no
C10 C9 C14 N2 -177.8(2) no
C10 C9 C14 C13 1.5(4) no
C14 C9 C10 C11 -1.3(4) no
C9 C10 C11 C12 -0.2(5) no
C10 C11 C12 C13 1.4(5) no
C11 C12 C13 N3 178.7(3) no
C11 C12 C13 C14 -1.2(4) no
N3 C13 C14 N2 -0.8(3) no
N3 C13 C14 C9 179.8(2) no
C12 C13 C14 N2 179.1(2) no
C12 C13 C14 C9 -0.3(4) no
